data_4026594
loop_
_publ_author_name
'Ganesh Chandra Nandi'
'Subhasis Samai'
'Maya Shankar Singh'

_publ_section_title
;
 One-Pot Two-Component [3 + 2] Cycloaddition/Annulation Protocol for the
 Synthesis of Highly Functionalized Thiophene Derivatives
;
_journal_name_full 'Journal of Organic Chemistry'
_journal_page_first 8009
_journal_page_last 8014
_journal_paper_doi 10.1021/jo200685e
_journal_volume 76
_journal_year 2011
_chemical_formula_sum 'C15 H12 O5 S'
_chemical_formula_weight 304.31
_chemical_name_systematic
;
 ?
;
_space_group_IT_number 14
_symmetry_cell_setting monoclinic
_symmetry_space_group_name_Hall '-P 2ybc'
_symmetry_space_group_name_H-M 'P 1 21/c 1'
_atom_sites_solution_hydrogens geom
_atom_sites_solution_primary direct
_atom_sites_solution_secondary difmap
_audit_creation_method SHELXL-97
_cell_angle_alpha 90.00
_cell_angle_beta 89.922(4)
_cell_angle_gamma 90.00
_cell_formula_units_Z 4
_cell_length_a 14.7109(6)
_cell_length_b 7.5521(4)
_cell_length_c 12.9338(6)
_cell_measurement_temperature 293(2)
_cell_volume 1436.92(12)
_computing_structure_refinement 'SHELXL-97 (Sheldrick, 1997)'
_diffrn_ambient_temperature 293(2)
_diffrn_measured_fraction_theta_full 0.996
_diffrn_measured_fraction_theta_max 0.996
_diffrn_radiation_monochromator graphite
_diffrn_radiation_source 'fine-focus sealed tube'
_diffrn_radiation_type MoK\a
_diffrn_radiation_wavelength 0.71073
_diffrn_reflns_av_R_equivalents 0.0328
_diffrn_reflns_av_sigmaI/netI 0.0553
_diffrn_reflns_limit_h_max 19
_diffrn_reflns_limit_h_min -12
_diffrn_reflns_limit_k_max 9
_diffrn_reflns_limit_k_min -10
_diffrn_reflns_limit_l_max 17
_diffrn_reflns_limit_l_min -8
_diffrn_reflns_number 5905
_diffrn_reflns_theta_full 25.00
_diffrn_reflns_theta_max 29.15
_diffrn_reflns_theta_min 3.03
_exptl_absorpt_coefficient_mu 0.243
_exptl_absorpt_correction_T_max 1.00000
_exptl_absorpt_correction_T_min 0.81223
_exptl_absorpt_correction_type multi-scan
_exptl_crystal_density_diffrn 1.407
_exptl_crystal_F_000 632
_exptl_crystal_size_max 0.34
_exptl_crystal_size_mid 0.32
_exptl_crystal_size_min 0.29
_refine_diff_density_max 0.218
_refine_diff_density_min -0.261
_refine_diff_density_rms 0.045
_refine_ls_extinction_method none
_refine_ls_goodness_of_fit_ref 1.029
_refine_ls_hydrogen_treatment mixed
_refine_ls_matrix_type full
_refine_ls_number_parameters 255
_refine_ls_number_reflns 3047
_refine_ls_number_restraints 18
_refine_ls_restrained_S_all 1.025
_refine_ls_R_factor_all 0.0799
_refine_ls_R_factor_gt 0.0497
_refine_ls_shift/su_max 0.017
_refine_ls_shift/su_mean 0.002
_refine_ls_structure_factor_coef Fsqd
_refine_ls_weighting_details 'calc w=1/[\s^2^(Fo^2^)+(0.0493P)^2^+0.0000P] where P=(Fo^2^+2Fc^2^)/3'
_refine_ls_weighting_scheme calc
_refine_ls_wR_factor_gt 0.1017
_refine_ls_wR_factor_ref 0.1175
_reflns_number_gt 2092
_reflns_number_total 3872
_reflns_threshold_expression >2sigma(I)
_cod_data_source_file jo200685e_si_002.cif
_cod_data_source_block gr-514
_cod_database_code 4026594

loop_
_symmetry_equiv_pos_as_xyz
'x, y, z'
'-x, y+1/2, -z+1/2'
'-x, -y, -z'
'x, -y-1/2, z-1/2'

loop_
_atom_site_label
_atom_site_type_symbol
_atom_site_fract_x
_atom_site_fract_y
_atom_site_fract_z
_atom_site_U_iso_or_equiv
_atom_site_adp_type
_atom_site_occupancy
_atom_site_symmetry_multiplicity
_atom_site_calc_flag
_atom_site_refinement_flags
S S 0.29850(4) 0.17223(8) 0.87234(5) 0.0458(2) Uani 1 1 d .
O5 O 0.47896(9) 0.00807(19) 0.86892(11) 0.0419(4) Uani 1 1 d .
O3 O 0.36819(10) 0.0027(2) 0.53622(12) 0.0441(4) Uani 1 1 d .
O2 O 0.27541(10) -0.2185(2) 0.58380(13) 0.0511(5) Uani 1 1 d .
O4 O 0.46299(11) -0.1449(2) 0.72225(13) 0.0600(5) Uani 1 1 d .
O1 O 0.16470(11) 0.1400(2) 0.53197(13) 0.0612(5) Uani 1 1 d .
C81 C 0.20620(14) 0.1301(3) 0.70618(17) 0.0367(5) Uani 1 1 d .
C10 C 0.28877(13) 0.0343(3) 0.69128(16) 0.0329(5) Uani 1 1 d .
C9 C 0.20408(17) 0.2105(3) 0.8010(2) 0.0434(6) Uani 1 1 d .
C6 C 0.04027(15) 0.1744(3) 0.64547(19) 0.0424(6) Uani 1 1 d .
C13 C 0.34472(13) 0.0448(3) 0.77578(16) 0.0341(5) Uani 1 1 d .
C15 C 0.57148(17) -0.0562(4) 0.8776(2) 0.0496(7) Uani 1 1 d .
H15A H 0.5980 -0.0126 0.9404 0.134(17) Uani 1 1 calc R
H15B H 0.6064 -0.0152 0.8195 0.127(15) Uani 1 1 calc R
H15C H 0.5713 -0.1833 0.8785 0.114(14) Uani 1 1 calc R
C11 C 0.30883(14) -0.0766(3) 0.59878(17) 0.0364(5) Uani 1 1 d .
C14 C 0.43475(14) -0.0416(3) 0.78414(18) 0.0372(5) Uani 1 1 d .
C7 C 0.13812(15) 0.1481(3) 0.62111(19) 0.0414(6) Uani 1 1 d .
C5 C 0.00139(16) 0.1253(3) 0.7385(2) 0.0519(7) Uani 1 1 d U
H5 H 0.0374 0.0763 0.7902 0.060(7) Uiso 1 1 calc R
C1 C -0.0149(2) 0.2443(4) 0.5685(2) 0.0611(9) Uani 1 1 d .
H1 H 0.0101 0.2755 0.5050 0.061(9) Uani 1 1 calc R
C12 C 0.3951(2) -0.0982(5) 0.4473(2) 0.0613(8) Uani 1 1 d U
H12A H 0.4380 -0.0312 0.4072 0.078(10) Uani 1 1 calc R
H12B H 0.3426 -0.1239 0.4059 0.147(18) Uani 1 1 calc R
H12C H 0.4227 -0.2070 0.4693 0.115(14) Uani 1 1 calc R
C4 C -0.09118(17) 0.1487(3) 0.7555(3) 0.0649(8) Uani 1 1 d .
H4 H -0.1170 0.1160 0.8184 0.098(12) Uiso 1 1 calc R
C2 C -0.1069(2) 0.2676(5) 0.5863(3) 0.0777(11) Uani 1 1 d .
H2 H -0.1436 0.3157 0.5350 0.118(13) Uani 1 1 calc R
C3 C -0.14399(19) 0.2199(4) 0.6793(3) 0.0737(10) Uani 1 1 d .
H3 H -0.2059 0.2362 0.6908 0.077(9) Uani 1 1 calc R
H9 H 0.1534(16) 0.286(3) 0.8293(18) 0.052(7) Uani 1 1 d .

loop_
_atom_site_aniso_label
_atom_site_aniso_U_11
_atom_site_aniso_U_22
_atom_site_aniso_U_33
_atom_site_aniso_U_23
_atom_site_aniso_U_13
_atom_site_aniso_U_12
S 0.0451(4) 0.0562(4) 0.0360(4) -0.0096(3) 0.0030(3) 0.0084(3)
O5 0.0393(8) 0.0486(10) 0.0377(9) -0.0031(7) -0.0015(7) 0.0044(7)
O3 0.0413(8) 0.0530(10) 0.0379(9) -0.0056(7) 0.0152(8) -0.0004(7)
O2 0.0480(10) 0.0490(10) 0.0564(11) -0.0124(8) 0.0051(8) -0.0098(8)
O4 0.0482(10) 0.0761(13) 0.0557(12) -0.0252(10) -0.0048(9) 0.0216(9)
O1 0.0506(10) 0.0949(15) 0.0381(11) 0.0031(10) 0.0060(9) 0.0113(9)
C81 0.0324(11) 0.0411(12) 0.0365(13) 0.0008(10) 0.0082(10) 0.0030(10)
C10 0.0307(10) 0.0339(11) 0.0339(12) 0.0003(9) 0.0087(10) -0.0022(9)
C9 0.0396(13) 0.0489(16) 0.0418(15) -0.0023(12) 0.0083(12) 0.0079(11)
C6 0.0360(12) 0.0443(14) 0.0468(15) -0.0087(11) -0.0004(11) 0.0066(10)
C13 0.0335(11) 0.0366(12) 0.0321(12) -0.0025(9) 0.0081(10) 0.0012(9)
C15 0.0360(14) 0.0603(18) 0.0525(18) 0.0000(14) -0.0075(14) 0.0034(13)
H15A 0.07(2) 0.23(4) 0.10(3) -0.07(3) -0.08(2) 0.07(2)
H15B 0.08(3) 0.17(4) 0.13(3) 0.08(3) 0.01(2) 0.04(2)
H15C 0.031(16) 0.06(2) 0.25(5) 0.01(2) -0.02(2) -0.012(16)
C11 0.0283(10) 0.0451(14) 0.0358(13) -0.0028(10) 0.0036(10) 0.0040(10)
C14 0.0368(12) 0.0380(12) 0.0368(13) 0.0000(10) 0.0043(11) -0.0006(10)
C7 0.0403(13) 0.0457(14) 0.0380(14) -0.0003(10) 0.0037(12) 0.0043(10)
C5 0.0391(13) 0.0561(16) 0.0604(18) -0.0024(13) 0.0082(14) 0.0054(12)
C1 0.0504(17) 0.082(2) 0.0508(19) -0.0148(16) -0.0096(15) 0.0163(15)
H1 0.022(14) 0.10(2) 0.06(2) 0.018(17) 0.006(15) 0.030(14)
C12 0.063(2) 0.076(2) 0.0452(18) -0.0114(16) 0.0245(17) 0.0070(17)
H12A 0.10(2) 0.09(2) 0.05(2) -0.023(16) 0.060(19) -0.029(18)
H12B 0.032(19) 0.24(5) 0.17(4) -0.12(3) 0.01(2) 0.01(2)
H12C 0.18(4) 0.09(3) 0.08(3) 0.007(19) 0.05(2) 0.08(2)
C4 0.0414(14) 0.0667(19) 0.086(2) -0.0180(16) 0.0172(17) -0.0020(14)
C2 0.0525(18) 0.102(3) 0.079(3) -0.031(2) -0.0247(19) 0.0272(18)
H2 0.08(3) 0.19(4) 0.09(3) -0.04(2) 0.00(2) 0.06(2)
C3 0.0326(14) 0.083(2) 0.105(3) -0.043(2) -0.0019(19) 0.0079(16)
H3 0.055(18) 0.10(2) 0.08(2) -0.038(17) 0.012(18) -0.024(19)
H9 0.054(17) 0.046(17) 0.056(19) 0.002(13) -0.007(15) 0.004(13)

loop_
_atom_type_symbol
_atom_type_description
_atom_type_scat_dispersion_real
_atom_type_scat_dispersion_imag
_atom_type_scat_source
C C 0.0033 0.0016 'International Tables Vol C Tables 4.2.6.8 and 6.1.1.4'
H H 0.0000 0.0000 'International Tables Vol C Tables 4.2.6.8 and 6.1.1.4'
O O 0.0106 0.0060 'International Tables Vol C Tables 4.2.6.8 and 6.1.1.4'
S S 0.1246 0.1234 'International Tables Vol C Tables 4.2.6.8 and 6.1.1.4'

loop_
_geom_angle_atom_site_label_1
_geom_angle_atom_site_label_2
_geom_angle_atom_site_label_3
_geom_angle
C9 S C13 91.36(11)
C14 O5 C15 115.44(19)
C11 O3 C12 115.4(2)
C9 C81 C10 111.4(2)
C9 C81 C7 127.2(2)
C10 C81 C7 121.18(19)
C13 C10 C81 112.02(19)
C13 C10 C11 123.64(18)
C81 C10 C11 124.16(18)
C81 C9 S 113.25(18)
C81 C9 H9 126.3(13)
S C9 H9 120.4(13)
C5 C6 C1 119.0(2)
C5 C6 C7 123.2(2)
C1 C6 C7 117.7(2)
C10 C13 C14 124.81(19)
C10 C13 S 112.00(15)
C14 C13 S 123.19(15)
O5 C15 H15A 109.5
O5 C15 H15B 109.5
H15A C15 H15B 109.5
O5 C15 H15C 109.5
H15A C15 H15C 109.5
H15B C15 H15C 109.5
O2 C11 O3 125.0(2)
O2 C11 C10 123.6(2)
O3 C11 C10 111.37(19)
O4 C14 O5 124.61(19)
O4 C14 C13 123.39(19)
O5 C14 C13 111.99(19)
O1 C7 C6 121.1(2)
O1 C7 C81 118.51(19)
C6 C7 C81 120.4(2)
C6 C5 C4 120.5(3)
C6 C5 H5 119.7
C4 C5 H5 119.7
C2 C1 C6 120.1(3)
C2 C1 H1 119.9
C6 C1 H1 120.0
O3 C12 H12A 109.5
O3 C12 H12B 109.5
H12A C12 H12B 109.5
O3 C12 H12C 109.5
H12A C12 H12C 109.5
H12B C12 H12C 109.5
C3 C4 C5 119.6(3)
C3 C4 H4 120.2
C5 C4 H4 120.2
C3 C2 C1 120.1(3)
C3 C2 H2 120.0
C1 C2 H2 120.0
C2 C3 C4 120.8(3)
C2 C3 H3 119.6
C4 C3 H3 119.6

loop_
_geom_bond_atom_site_label_1
_geom_bond_atom_site_label_2
_geom_bond_distance
S C9 1.693(2)
S C13 1.716(2)
O5 C14 1.330(2)
O5 C15 1.449(3)
O3 C11 1.332(3)
O3 C12 1.435(3)
O2 C11 1.195(2)
O4 C14 1.192(2)
O1 C7 1.218(3)
C81 C9 1.369(3)
C81 C10 1.427(3)
C81 C7 1.495(3)
C10 C13 1.371(3)
C10 C11 1.489(3)
C9 H9 1.01(2)
C6 C5 1.383(3)
C6 C1 1.389(3)
C6 C7 1.486(3)
C13 C14 1.481(3)
C15 H15A 0.9600
C15 H15B 0.9600
C15 H15C 0.9600
C5 C4 1.390(3)
C5 H5 0.9300
C1 C2 1.384(4)
C1 H1 0.9300
C12 H12A 0.9600
C12 H12B 0.9600
C12 H12C 0.9600
C4 C3 1.367(4)
C4 H4 0.9300
C2 C3 1.369(5)
C2 H2 0.9300
C3 H3 0.9300

loop_
_cod_related_entry_id
_cod_related_entry_database
_cod_related_entry_code
1 ChemSpider 30659404
